data_7709396
loop_
_publ_author_name
'Zhang, Ruonan'
'Guo, Siru'
'Wang, Xuping'
'Yang, Rong'
'Chen, Zhen'
'Zhang, Wenyao'
'Zhang, Fangfang'
'Guo, Zhiyong'
'Han, Shujuan'
'Yang, Zhihua'

_publ_section_title
;
 Variable dimensionality of the anion framework in four new borophosphates
 and fluoroborophosphates with short cutoff edges
;
_journal_name_full 'Dalton Transactions'
_journal_paper_doi 10.1039/D1DT04266A
_journal_year 2022
_chemical_formula_moiety 'B2 F4 O5 P Rb3'
_chemical_formula_sum 'B2 F4 O5 P Rb3'
_chemical_formula_weight 465.00
_space_group_crystal_system monoclinic
_space_group_IT_number 14
_space_group_name_Hall '-P 2ybc'
_space_group_name_H-M_alt 'P 1 21/c 1'
_atom_sites_solution_primary dual
_audit_creation_date 2021-01-18
_audit_creation_method
;
Olex2 1.3
(compiled 2020.11.12 svn.r5f609507 for OlexSys, GUI svn.r6226)
;
_audit_update_record
;
2021-12-17 deposited with the CCDC.	2022-01-18 downloaded from the CCDC.
;
_cell_angle_alpha 90
_cell_angle_beta 94.699(3)
_cell_angle_gamma 90
_cell_formula_units_Z 4
_cell_length_a 7.3447(6)
_cell_length_b 10.3803(8)
_cell_length_c 12.3628(9)
_cell_measurement_reflns_used 2900
_cell_measurement_temperature 298
_cell_measurement_theta_max 26.357
_cell_measurement_theta_min 3.926
_cell_volume 939.37(13)
_computing_cell_refinement 'SAINT V8.40B (?, 2016)'
_computing_data_reduction 'SAINT V8.40B (?, 2016)'
_computing_molecular_graphics 'Olex2 1.3 (Dolomanov et al., 2009)'
_computing_publication_material 'Olex2 1.3 (Dolomanov et al., 2009)'
_computing_structure_refinement 'SHELXL 2018/3 (Sheldrick, 2015)'
_computing_structure_solution 'SHELXT 2014/5 (Sheldrick, 2014)'
_diffrn_ambient_temperature 298.0
_diffrn_detector 'CCD area detector'
_diffrn_detector_area_resol_mean 5.6
_diffrn_detector_type 'Bruker SMART CCD 6000 area detector'
_diffrn_measured_fraction_theta_full 1.000
_diffrn_measured_fraction_theta_max 0.998
_diffrn_measurement_device 'three-circle diffractometer'
_diffrn_measurement_device_type 'PHOTON III C28 detector'
_diffrn_measurement_method '\f and \w scans'
_diffrn_radiation_monochromator graphite
_diffrn_radiation_probe x-ray
_diffrn_radiation_type MoK\a
_diffrn_radiation_wavelength 0.71073
_diffrn_reflns_av_R_equivalents 0.1172
_diffrn_reflns_av_unetI/netI 0.0524
_diffrn_reflns_Laue_measured_fraction_full 1.000
_diffrn_reflns_Laue_measured_fraction_max 0.998
_diffrn_reflns_limit_h_max 9
_diffrn_reflns_limit_h_min -9
_diffrn_reflns_limit_k_max 13
_diffrn_reflns_limit_k_min -13
_diffrn_reflns_limit_l_max 16
_diffrn_reflns_limit_l_min -16
_diffrn_reflns_number 25049
_diffrn_reflns_point_group_measured_fraction_full 1.000
_diffrn_reflns_point_group_measured_fraction_max 0.998
_diffrn_reflns_theta_full 25.242
_diffrn_reflns_theta_max 27.531
_diffrn_reflns_theta_min 2.566
_diffrn_source 'sealed X-ray tube'
_diffrn_source_current 1.4
_diffrn_source_power 0.07
_diffrn_source_target Mo
_diffrn_source_voltage 50.0
_diffrn_standards_number 0
_exptl_absorpt_coefficient_mu 15.794
_exptl_absorpt_correction_T_max 0.4891
_exptl_absorpt_correction_T_min 0.3118
_exptl_absorpt_correction_type multi-scan
_exptl_absorpt_process_details
'SADABS-2016/2 (Bruker,2016/2) was used for absorption correction. wR2(int) was 0.0992 before and 0.0757 after correction. The Ratio of minimum to maximum transmission is 0.6375. The \l/2 correction factor is Not present.'
_exptl_crystal_colour 'clear light colourless'
_exptl_crystal_colour_lustre clear
_exptl_crystal_colour_modifier light
_exptl_crystal_colour_primary colourless
_exptl_crystal_density_diffrn 3.288
_exptl_crystal_density_method 'not measured'
_exptl_crystal_description block
_exptl_crystal_F_000 848
_exptl_crystal_size_max 0.113
_exptl_crystal_size_mid 0.065
_exptl_crystal_size_min 0.044
_refine_diff_density_max 0.712
_refine_diff_density_min -0.698
_refine_diff_density_rms 0.169
_refine_ls_extinction_coef 0.0036(5)
_refine_ls_extinction_expression Fc^*^=kFc[1+0.001xFc^2^\l^3^/sin(2\q)]^-1/4^
_refine_ls_extinction_method 'SHELXL-2018/3 (Sheldrick 2018)'
_refine_ls_goodness_of_fit_ref 1.039
_refine_ls_hydrogen_treatment undef
_refine_ls_matrix_type full
_refine_ls_number_parameters 137
_refine_ls_number_reflns 2168
_refine_ls_number_restraints 0
_refine_ls_restrained_S_all 1.039
_refine_ls_R_factor_all 0.0451
_refine_ls_R_factor_gt 0.0331
_refine_ls_shift/su_max 0.001
_refine_ls_shift/su_mean 0.000
_refine_ls_structure_factor_coef Fsqd
_refine_ls_weighting_details 'w=1/[\s^2^(Fo^2^)+(0.0230P)^2^+0.9510P] where P=(Fo^2^+2Fc^2^)/3'
_refine_ls_weighting_scheme calc
_refine_ls_wR_factor_gt 0.0703
_refine_ls_wR_factor_ref 0.0760
_reflns_Friedel_coverage 0.000
_reflns_number_gt 1759
_reflns_number_total 2168
_reflns_threshold_expression 'I > 2\s(I)'
_cod_data_source_file d1dt04266a2.cif
_cod_data_source_block 1
_cod_database_code 7709396
_shelx_shelxl_version_number 2018/3
_shelx_space_group_comment
;
The symmetry employed for this shelxl refinement is uniquely defined
by the following loop, which should always be used as a source of
symmetry information in preference to the above space-group names.
They are only intended as comments.
;
_shelx_estimated_absorpt_t_max 0.543
_shelx_estimated_absorpt_t_min 0.268
_exptl_absorpt_special_details face-index
_olex2_refinement_description
;
;
_olex2_submission_special_instructions 'No special instructions were received'

loop_
_space_group_symop_operation_xyz
'x, y, z'
'-x, y+1/2, -z+1/2'
'-x, -y, -z'
'x, -y-1/2, z-1/2'

loop_
_atom_site_label
_atom_site_type_symbol
_atom_site_fract_x
_atom_site_fract_y
_atom_site_fract_z
_atom_site_U_iso_or_equiv
_atom_site_adp_type
_atom_site_occupancy
_atom_site_site_symmetry_order
_atom_site_calc_flag
_atom_site_refinement_flags_posn
_atom_site_refinement_flags_adp
_atom_site_refinement_flags_occupancy
_atom_site_disorder_assembly
_atom_site_disorder_group
Rb1 Rb 0.26400(7) 0.52406(5) 0.35178(4) 0.02646(15) Uani 1 1 d . . . . .
Rb2 Rb -0.39562(7) 0.66305(5) 0.91191(4) 0.02817(15) Uani 1 1 d . . . . .
Rb3 Rb 0.91373(7) 0.29079(5) 0.92677(4) 0.02781(15) Uani 1 1 d . . . . .
B1 B 0.3689(7) 0.3793(5) 0.8160(4) 0.0182(10) Uani 1 1 d . . . . .
B2 B 0.2491(7) 0.4769(5) 0.6373(4) 0.0199(11) Uani 1 1 d . . . . .
P1 P 0.12648(17) 0.57545(12) 0.82141(10) 0.0224(3) Uani 1 1 d . . . . .
O1 O 0.1148(4) 0.5455(3) 0.6962(3) 0.0243(7) Uani 1 1 d . . . . .
O2 O -0.0589(5) 0.5592(3) 0.8596(3) 0.0257(8) Uani 1 1 d . . . . .
O3 O 0.2151(5) 0.7019(3) 0.8445(3) 0.0352(9) Uani 1 1 d . . . . .
O4 O 0.2545(5) 0.4652(4) 0.8728(3) 0.0329(9) Uani 1 1 d . . . . .
O5 O 0.3763(5) 0.4051(3) 0.7052(3) 0.0282(8) Uani 1 1 d . . . . .
F1 F 0.3426(4) 0.5687(3) 0.5765(2) 0.0314(7) Uani 1 1 d . . . . .
F2 F 0.1518(5) 0.3977(3) 0.5588(3) 0.0356(7) Uani 1 1 d . . . . .
F3 F 0.3075(5) 0.2514(3) 0.8343(3) 0.0478(10) Uani 1 1 d . . . . .
F4 F 0.5474(4) 0.3856(3) 0.8695(3) 0.0367(8) Uani 1 1 d . . . . .

loop_
_atom_site_aniso_label
_atom_site_aniso_U_11
_atom_site_aniso_U_22
_atom_site_aniso_U_33
_atom_site_aniso_U_23
_atom_site_aniso_U_13
_atom_site_aniso_U_12
Rb1 0.0266(3) 0.0261(3) 0.0266(3) -0.00092(19) 0.00137(18) -0.00253(18)
Rb2 0.0248(3) 0.0256(3) 0.0344(3) 0.0041(2) 0.00394(19) 0.00032(19)
Rb3 0.0297(3) 0.0221(2) 0.0320(3) -0.0006(2) 0.0050(2) -0.00116(19)
B1 0.021(3) 0.012(2) 0.021(3) 0.0028(19) -0.0019(19) 0.0010(19)
B2 0.023(3) 0.019(2) 0.019(3) -0.004(2) 0.002(2) 0.001(2)
P1 0.0203(6) 0.0221(6) 0.0251(7) -0.0012(5) 0.0036(5) 0.0014(5)
O1 0.0201(17) 0.0328(19) 0.0207(17) 0.0027(15) 0.0049(13) 0.0099(14)
O2 0.0220(17) 0.0256(18) 0.0305(19) 0.0004(15) 0.0076(14) 0.0018(14)
O3 0.029(2) 0.0256(19) 0.052(3) -0.0069(18) 0.0062(18) -0.0042(15)
O4 0.039(2) 0.040(2) 0.0199(19) 0.0006(16) 0.0029(15) 0.0201(18)
O5 0.0272(19) 0.034(2) 0.0247(18) 0.0039(16) 0.0105(14) 0.0135(15)
F1 0.0335(17) 0.0314(16) 0.0308(17) 0.0059(13) 0.0115(13) -0.0024(13)
F2 0.0437(19) 0.0312(16) 0.0310(17) -0.0095(14) -0.0027(14) -0.0042(14)
F3 0.062(3) 0.0233(16) 0.058(2) 0.0084(16) 0.0036(19) -0.0124(16)
F4 0.0223(16) 0.048(2) 0.0387(18) -0.0049(16) -0.0053(13) 0.0060(14)

loop_
_atom_type_symbol
_atom_type_description
_atom_type_scat_dispersion_real
_atom_type_scat_dispersion_imag
_atom_type_scat_source
B B 0.0013 0.0007 'International Tables Vol C Tables 4.2.6.8 and 6.1.1.4'
F F 0.0171 0.0103 'International Tables Vol C Tables 4.2.6.8 and 6.1.1.4'
O O 0.0106 0.0060 'International Tables Vol C Tables 4.2.6.8 and 6.1.1.4'
P P 0.1023 0.0942 'International Tables Vol C Tables 4.2.6.8 and 6.1.1.4'
Rb Rb -0.9393 2.9676 'International Tables Vol C Tables 4.2.6.8 and 6.1.1.4'

loop_
_exptl_crystal_face_index_h
_exptl_crystal_face_index_k
_exptl_crystal_face_index_l
_exptl_crystal_face_perp_dist
-1.00 0.00 1.00 0.0300
1.00 0.00 -1.00 0.0300
1.00 1.00 -1.00 0.0450
1.00 1.00 1.00 0.0170
0.00 0.00 -1.00 0.0330
0.00 0.00 1.00 0.0050
0.00 -1.00 -1.00 0.0220
0.00 1.00 1.00 0.0180
0.00 -1.00 1.00 0.0050
0.00 1.00 -1.00 0.0550
1.00 -1.00 1.00 0.0150
-1.00 1.00 -1.00 0.0520
-1.00 0.00 -1.00 0.0460
-1.00 -1.00 0.00 0.0260
0.00 -1.00 0.00 0.0130

loop_
_geom_angle_atom_site_label_1
_geom_angle_atom_site_label_2
_geom_angle_atom_site_label_3
_geom_angle
_geom_angle_site_symmetry_1
_geom_angle_site_symmetry_3
_geom_angle_publ_flag
B2 Rb1 P1 140.50(9) 3_666 3_566 ?
O1 Rb1 B2 162.32(11) 3_566 3_666 ?
O1 Rb1 P1 25.32(7) 3_566 3_566 ?
O1 Rb1 O2 49.45(9) 3_566 3_566 ?
O1 Rb1 F1 147.07(9) 3_566 3_666 ?
O1 Rb1 F2 75.09(9) 3_566 . ?
O1 Rb1 F2 42.03(8) 3_566 3_566 ?
O1 Rb1 F4 111.30(8) 3_566 3_666 ?
O2 Rb1 B2 117.22(11) 3_566 3_666 ?
O2 Rb1 P1 24.14(7) 3_566 3_566 ?
O2 Rb1 F1 122.85(9) 3_566 3_666 ?
O2 Rb1 F2 116.83(9) 3_566 . ?
O2 Rb1 F2 87.29(8) 3_566 3_566 ?
O2 Rb1 F4 65.13(8) 3_566 3_666 ?
O3 Rb1 B2 97.27(11) 4_575 3_666 ?
O3 Rb1 P1 100.08(8) 4_575 3_566 ?
O3 Rb1 O1 97.21(10) 4_575 3_566 ?
O3 Rb1 O2 101.74(11) 4_575 3_566 ?
O3 Rb1 O5 81.61(10) 4_575 3_666 ?
O3 Rb1 F1 115.31(10) 4_575 3_666 ?
O3 Rb1 F2 114.29(10) 4_575 . ?
O3 Rb1 F2 70.29(9) 4_575 3_566 ?
O3 Rb1 F3 173.92(12) 4_575 4_565 ?
O3 Rb1 F4 75.66(10) 4_575 3_666 ?
O5 Rb1 B2 22.31(11) 3_666 3_666 ?
O5 Rb1 P1 129.12(7) 3_666 3_566 ?
O5 Rb1 O1 154.10(10) 3_666 3_566 ?
O5 Rb1 O2 105.21(10) 3_666 3_566 ?
O5 Rb1 F1 45.52(8) 3_666 3_666 ?
O5 Rb1 F2 129.10(9) 3_666 . ?
O5 Rb1 F2 151.15(9) 3_666 3_566 ?
O5 Rb1 F3 97.19(11) 3_666 4_565 ?
O5 Rb1 F4 43.16(8) 3_666 3_666 ?
F1 Rb1 B2 23.33(10) 3_666 3_666 ?
F1 Rb1 B2 80.79(11) . 3_666 ?
F1 Rb1 P1 139.53(6) 3_666 3_566 ?
F1 Rb1 P1 136.22(7) . 3_566 ?
F1 Rb1 O1 110.98(9) . 3_566 ?
F1 Rb1 O2 160.00(9) . 3_566 ?
F1 Rb1 O3 83.30(10) . 4_575 ?
F1 Rb1 O5 94.64(9) . 3_666 ?
F1 Rb1 F1 70.14(10) . 3_666 ?
F1 Rb1 F2 45.05(8) . . ?
F1 Rb1 F2 76.11(8) . 3_566 ?
F1 Rb1 F2 144.46(8) 3_666 3_566 ?
F1 Rb1 F3 102.75(10) . 4_565 ?
F1 Rb1 F4 83.15(7) 3_666 3_666 ?
F1 Rb1 F4 134.55(8) . 3_666 ?
F2 Rb1 B2 154.79(10) 3_566 3_666 ?
F2 Rb1 B2 107.81(11) . 3_666 ?
F2 Rb1 P1 64.61(5) 3_566 3_566 ?
F2 Rb1 P1 96.85(6) . 3_566 ?
F2 Rb1 F1 86.34(8) . 3_666 ?
F2 Rb1 F2 61.45(10) . 3_566 ?
F2 Rb1 F4 168.02(8) . 3_666 ?
F3 Rb1 B2 83.29(11) 4_565 3_666 ?
F3 Rb1 P1 76.00(8) 4_565 3_566 ?
F3 Rb1 O1 81.25(10) 4_565 3_566 ?
F3 Rb1 O2 72.76(10) 4_565 3_566 ?
F3 Rb1 F1 66.94(9) 4_565 3_666 ?
F3 Rb1 F2 71.09(10) 4_565 . ?
F3 Rb1 F2 111.44(10) 4_565 3_566 ?
F3 Rb1 F4 99.36(10) 4_565 3_666 ?
F4 Rb1 B2 62.94(10) 3_666 3_666 ?
F4 Rb1 P1 87.50(6) 3_666 3_566 ?
F4 Rb1 F2 130.17(8) 3_666 3_566 ?
B1 Rb2 B2 107.47(12) 3_567 2_556 ?
O2 Rb2 B1 101.39(11) . 3_567 ?
O2 Rb2 B2 91.61(12) . 2_556 ?
O2 Rb2 O3 146.94(11) . 1_455 ?
O2 Rb2 O4 114.59(9) . 1_455 ?
O2 Rb2 O4 78.07(10) . 3_567 ?
O2 Rb2 O5 97.85(10) . 2_556 ?
O2 Rb2 F2 79.27(10) . 2_556 ?
O2 Rb2 F3 69.67(9) . 2_556 ?
O2 Rb2 F3 102.41(10) . 3_567 ?
O2 Rb2 F4 72.58(9) . 1_455 ?
O2 Rb2 F4 122.06(9) . 3_567 ?
O3 Rb2 B1 106.00(12) 1_455 3_567 ?
O3 Rb2 B2 97.41(11) 1_455 2_556 ?
O3 Rb2 O4 123.73(11) 1_455 3_567 ?
O3 Rb2 O4 46.76(9) 1_455 1_455 ?
O3 Rb2 F2 118.40(9) 1_455 2_556 ?
O3 Rb2 F3 87.71(11) 1_455 2_556 ?
O3 Rb2 F3 110.23(11) 1_455 3_567 ?
O3 Rb2 F4 81.73(10) 1_455 3_567 ?
O3 Rb2 F4 87.88(9) 1_455 1_455 ?
O4 Rb2 B1 92.64(11) 1_455 3_567 ?
O4 Rb2 B1 25.30(11) 3_567 3_567 ?
O4 Rb2 B2 117.78(12) 3_567 2_556 ?
O4 Rb2 B2 143.33(11) 1_455 2_556 ?
O4 Rb2 O4 93.48(9) 3_567 1_455 ?
O4 Rb2 F3 147.31(10) 3_567 2_556 ?
O4 Rb2 F3 42.49(9) 3_567 3_567 ?
O5 Rb2 B1 127.32(11) 2_556 3_567 ?
O5 Rb2 B2 23.27(11) 2_556 2_556 ?
O5 Rb2 O3 80.01(10) 2_556 1_455 ?
O5 Rb2 O4 140.99(10) 2_556 3_567 ?
O5 Rb2 O4 122.32(9) 2_556 1_455 ?
O5 Rb2 F2 46.54(9) 2_556 2_556 ?
O5 Rb2 F3 103.24(9) 2_556 3_567 ?
O5 Rb2 F3 43.79(9) 2_556 2_556 ?
O5 Rb2 F4 140.04(9) 2_556 1_455 ?
O5 Rb2 F4 128.37(9) 2_556 3_567 ?
F2 Rb2 B1 89.99(10) 2_556 3_567 ?
F2 Rb2 B2 23.73(10) 2_556 2_556 ?
F2 Rb2 O4 164.98(9) 2_556 1_455 ?
F2 Rb2 O4 95.18(10) 2_556 3_567 ?
F2 Rb2 F3 66.33(8) 2_556 3_567 ?
F2 Rb2 F3 74.19(9) 2_556 2_556 ?
F2 Rb2 F4 106.43(9) 2_556 3_567 ?
F3 Rb2 B1 24.67(10) 3_567 3_567 ?
F3 Rb2 B1 162.85(11) 2_556 3_567 ?
F3 Rb2 B2 82.80(10) 3_567 2_556 ?
F3 Rb2 B2 59.58(11) 2_556 2_556 ?
F3 Rb2 O4 104.36(9) 2_556 1_455 ?
F3 Rb2 O4 113.59(9) 3_567 1_455 ?
F3 Rb2 F3 140.51(8) 3_567 2_556 ?
F4 Rb2 B1 92.61(10) 1_455 3_567 ?
F4 Rb2 B1 24.84(10) 3_567 3_567 ?
F4 Rb2 B2 156.75(11) 1_455 2_556 ?
F4 Rb2 B2 116.63(11) 3_567 2_556 ?
F4 Rb2 O4 71.90(8) 3_567 1_455 ?
F4 Rb2 O4 76.37(9) 1_455 3_567 ?
F4 Rb2 O4 42.94(8) 1_455 1_455 ?
F4 Rb2 O4 44.25(9) 3_567 3_567 ?
F4 Rb2 F2 151.70(9) 1_455 2_556 ?
F4 Rb2 F3 98.25(9) 1_455 2_556 ?
F4 Rb2 F3 116.66(9) 1_455 3_567 ?
F4 Rb2 F3 41.70(9) 3_567 3_567 ?
F4 Rb2 F3 168.27(9) 3_567 2_556 ?
F4 Rb2 F4 86.49(9) 1_455 3_567 ?
P1 Rb3 B2 121.41(9) 3_667 2_646 ?
P1 Rb3 O3 158.07(7) 3_667 2_646 ?
O1 Rb3 B2 23.90(11) 2_646 2_646 ?
O1 Rb3 P1 143.35(7) 2_646 3_667 ?
O1 Rb3 O2 148.54(9) 2_646 3_667 ?
O1 Rb3 O3 44.47(9) 2_646 2_646 ?
O1 Rb3 O3 118.80(9) 2_646 3_667 ?
O1 Rb3 O4 113.72(9) 2_646 1_655 ?
O1 Rb3 F1 46.29(8) 2_646 2_646 ?
O1 Rb3 F2 74.54(9) 2_646 4_666 ?
O1 Rb3 F3 74.75(9) 2_646 1_655 ?
O2 Rb3 B2 136.25(11) 3_667 2_646 ?
O2 Rb3 B2 147.71(11) 1_655 2_646 ?
O2 Rb3 P1 83.41(7) 1_655 3_667 ?
O2 Rb3 P1 25.55(6) 3_667 3_667 ?
O2 Rb3 O1 132.67(9) 1_655 2_646 ?
O2 Rb3 O2 75.04(11) 1_655 3_667 ?
O2 Rb3 O3 89.93(9) 1_655 2_646 ?
O2 Rb3 O3 105.85(10) 1_655 3_667 ?
O2 Rb3 O3 164.54(9) 3_667 2_646 ?
O2 Rb3 O4 47.78(9) 1_655 1_655 ?
O2 Rb3 O4 71.40(9) 3_667 1_655 ?
O2 Rb3 F1 142.58(9) 1_655 2_646 ?
O2 Rb3 F2 136.32(9) 1_655 4_666 ?
O2 Rb3 F3 96.16(9) 3_667 1_655 ?
O2 Rb3 F3 86.29(9) 1_655 1_655 ?
O3 Rb3 B2 96.05(11) 3_667 2_646 ?
O3 Rb3 B2 59.17(10) 2_646 2_646 ?
O3 Rb3 P1 25.48(7) 3_667 3_667 ?
O3 Rb3 O2 47.64(9) 3_667 3_667 ?
O3 Rb3 O3 143.71(12) 3_667 2_646 ?
O3 Rb3 O4 119.03(9) 3_667 1_655 ?
O3 Rb3 F3 133.37(10) 3_667 1_655 ?
O4 Rb3 B2 136.84(11) 1_655 2_646 ?
O4 Rb3 P1 94.98(7) 1_655 3_667 ?
O4 Rb3 O3 95.91(9) 1_655 2_646 ?
O4 Rb3 F3 42.12(9) 1_655 1_655 ?
F1 Rb3 B2 23.25(10) 2_646 2_646 ?
F1 Rb3 P1 102.94(6) 2_646 3_667 ?
F1 Rb3 O2 124.11(9) 2_646 3_667 ?
F1 Rb3 O3 70.39(8) 2_646 2_646 ?
F1 Rb3 O3 77.78(9) 2_646 3_667 ?
F1 Rb3 O4 159.98(9) 2_646 1_655 ?
F1 Rb3 F2 80.95(9) 2_646 4_666 ?
F1 Rb3 F3 118.84(8) 2_646 1_655 ?
F2 Rb3 B2 72.16(10) 4_666 2_646 ?
F2 Rb3 P1 82.03(7) 4_666 3_667 ?
F2 Rb3 O2 74.20(9) 4_666 3_667 ?
F2 Rb3 O3 74.05(10) 4_666 3_667 ?
F2 Rb3 O3 116.29(9) 4_666 2_646 ?
F2 Rb3 O4 92.93(9) 4_666 1_655 ?
F2 Rb3 F3 67.16(9) 4_666 1_655 ?
F3 Rb3 B2 95.78(11) 1_655 2_646 ?
F3 Rb3 P1 121.19(7) 1_655 3_667 ?
F3 Rb3 O3 78.96(9) 1_655 2_646 ?
F4 Rb3 B2 88.17(11) . 2_646 ?
F4 Rb3 P1 86.39(7) . 3_667 ?
F4 Rb3 O1 98.12(9) . 2_646 ?
F4 Rb3 O2 71.98(9) . 1_655 ?
F4 Rb3 O2 106.16(9) . 3_667 ?
F4 Rb3 O3 82.28(10) . 3_667 ?
F4 Rb3 O3 71.68(9) . 2_646 ?
F4 Rb3 O4 118.87(9) . 1_655 ?
F4 Rb3 F1 71.70(9) . 2_646 ?
F4 Rb3 F2 147.01(10) . 4_666 ?
F4 Rb3 F3 143.03(9) . 1_655 ?
Rb2 B1 Rb1 68.95(10) 2_546 3_666 ?
Rb2 B1 Rb1 66.68(9) 1_655 3_666 ?
Rb2 B1 Rb1 127.69(15) 3_567 3_666 ?
Rb2 B1 Rb2 133.70(14) 3_567 2_546 ?
Rb2 B1 Rb2 77.86(11) 3_567 1_655 ?
Rb2 B1 Rb2 135.62(16) 1_655 2_546 ?
O4 B1 Rb1 126.1(3) . 3_666 ?
O4 B1 Rb2 65.5(2) . 3_567 ?
O4 B1 Rb2 146.2(3) . 2_546 ?
O4 B1 Rb2 67.4(2) . 1_655 ?
O5 B1 Rb1 46.1(2) . 3_666 ?
O5 B1 Rb2 96.4(3) . 1_655 ?
O5 B1 Rb2 49.3(2) . 2_546 ?
O5 B1 Rb2 173.4(3) . 3_567 ?
O5 B1 O4 115.4(4) . . ?
O5 B1 F3 111.8(4) . . ?
O5 B1 F4 109.8(4) . . ?
F3 B1 Rb1 126.9(3) . 3_666 ?
F3 B1 Rb2 65.4(2) . 2_546 ?
F3 B1 Rb2 150.0(3) . 1_655 ?
F3 B1 Rb2 73.4(3) . 3_567 ?
F3 B1 O4 107.0(4) . . ?
F4 B1 Rb1 63.8(2) . 3_666 ?
F4 B1 Rb2 106.5(3) . 2_546 ?
F4 B1 Rb2 64.3(2) . 3_567 ?
F4 B1 Rb2 53.4(2) . 1_655 ?
F4 B1 O4 107.2(4) . . ?
F4 B1 F3 105.1(4) . . ?
Rb1 B2 Rb1 175.77(16) 3_666 3_566 ?
Rb2 B2 Rb1 108.98(14) 2_546 3_566 ?
Rb2 B2 Rb1 71.48(10) 2_546 3_666 ?
Rb2 B2 Rb3 157.15(17) 2_546 2_656 ?
Rb3 B2 Rb1 109.30(14) 2_656 3_666 ?
Rb3 B2 Rb1 72.00(10) 2_656 3_566 ?
O1 B2 Rb1 42.9(2) . 3_566 ?
O1 B2 Rb1 134.4(3) . 3_666 ?
O1 B2 Rb2 140.4(3) . 2_546 ?
O1 B2 Rb3 55.4(2) . 2_656 ?
O5 B2 Rb1 50.6(2) . 3_666 ?
O5 B2 Rb1 126.0(3) . 3_566 ?
O5 B2 Rb2 54.2(2) . 2_546 ?
O5 B2 Rb3 144.3(3) . 2_656 ?
O5 B2 O1 113.6(4) . . ?
O5 B2 F1 110.0(4) . . ?
O5 B2 F2 111.8(4) . . ?
F1 B2 Rb1 59.8(2) . 3_666 ?
F1 B2 Rb1 123.1(3) . 3_566 ?
F1 B2 Rb2 111.3(3) . 2_546 ?
F1 B2 Rb3 55.6(2) . 2_656 ?
F1 B2 O1 108.2(4) . . ?
F2 B2 Rb1 118.1(3) . 3_666 ?
F2 B2 Rb1 64.9(2) . 3_566 ?
F2 B2 Rb2 59.1(2) . 2_546 ?
F2 B2 Rb3 103.8(3) . 2_656 ?
F2 B2 O1 107.5(4) . . ?
F2 B2 F1 105.3(4) . . ?
Rb1 P1 Rb2 160.25(4) 3_566 1_655 ?
Rb1 P1 Rb3 71.40(3) 3_566 2_656 ?
Rb1 P1 Rb3 68.50(3) 3_566 1_455 ?
Rb2 P1 Rb3 96.24(3) 1_655 2_656 ?
Rb3 P1 Rb1 122.15(4) 3_667 3_566 ?
Rb3 P1 Rb2 77.15(3) 3_667 1_655 ?
Rb3 P1 Rb2 121.02(4) 1_455 1_655 ?
Rb3 P1 Rb3 139.72(4) 1_455 2_656 ?
Rb3 P1 Rb3 119.18(3) 3_667 2_656 ?
Rb3 P1 Rb3 86.13(3) 3_667 1_455 ?
O1 P1 Rb1 51.67(13) . 3_566 ?
O1 P1 Rb2 108.61(13) . 1_655 ?
O1 P1 Rb3 165.20(13) . 3_667 ?
O1 P1 Rb3 47.61(13) . 2_656 ?
O1 P1 Rb3 101.62(14) . 1_455 ?
O1 P1 O4 103.57(19) . . ?
O2 P1 Rb1 56.57(14) . 3_566 ?
O2 P1 Rb2 143.18(15) . 1_655 ?
O2 P1 Rb3 50.34(14) . 1_455 ?
O2 P1 Rb3 108.18(15) . 2_656 ?
O2 P1 Rb3 67.03(14) . 3_667 ?
O2 P1 O1 108.2(2) . . ?
O2 P1 O4 108.6(2) . . ?
O3 P1 Rb1 133.39(17) . 3_566 ?
O3 P1 Rb2 48.31(15) . 1_655 ?
O3 P1 Rb3 68.75(17) . 2_656 ?
O3 P1 Rb3 147.77(18) . 1_455 ?
O3 P1 Rb3 62.46(17) . 3_667 ?
O3 P1 O1 110.6(2) . . ?
O3 P1 O2 116.0(2) . . ?
O3 P1 O4 109.0(2) . . ?
O4 P1 Rb1 116.82(16) . 3_566 ?
O4 P1 Rb2 62.58(16) . 1_655 ?
O4 P1 Rb3 139.20(15) . 2_656 ?
O4 P1 Rb3 61.72(16) . 1_455 ?
O4 P1 Rb3 91.19(14) . 3_667 ?
Rb1 O1 Rb3 94.76(9) 3_566 2_656 ?
B2 O1 Rb1 117.1(3) . 3_566 ?
B2 O1 Rb3 100.7(3) . 2_656 ?
B2 O1 P1 127.1(3) . . ?
P1 O1 Rb1 103.01(15) . 3_566 ?
P1 O1 Rb3 109.29(17) . 2_656 ?
Rb1 O2 Rb3 164.98(12) 3_566 3_667 ?
Rb2 O2 Rb1 85.60(9) . 3_566 ?
Rb2 O2 Rb3 82.12(9) . 3_667 ?
Rb2 O2 Rb3 102.56(11) . 1_455 ?
Rb3 O2 Rb1 86.11(9) 1_455 3_566 ?
Rb3 O2 Rb3 104.96(10) 1_455 3_667 ?
P1 O2 Rb1 99.29(17) . 3_566 ?
P1 O2 Rb2 150.7(2) . . ?
P1 O2 Rb3 87.41(15) . 3_667 ?
P1 O2 Rb3 106.57(17) . 1_455 ?
Rb1 O3 Rb2 90.62(10) 4_576 1_655 ?
Rb1 O3 Rb3 78.09(9) 4_576 2_656 ?
Rb1 O3 Rb3 89.64(11) 4_576 3_667 ?
Rb2 O3 Rb3 118.93(12) 1_655 2_656 ?
Rb2 O3 Rb3 96.25(12) 1_655 3_667 ?
Rb3 O3 Rb3 142.46(13) 3_667 2_656 ?
P1 O3 Rb1 159.4(2) . 4_576 ?
P1 O3 Rb2 109.57(19) . 1_655 ?
P1 O3 Rb3 88.23(18) . 2_656 ?
P1 O3 Rb3 92.05(18) . 3_667 ?
Rb2 O4 Rb2 86.52(9) 3_567 1_655 ?
Rb2 O4 Rb3 77.82(9) 3_567 1_455 ?
Rb3 O4 Rb2 159.26(12) 1_455 1_655 ?
B1 O4 Rb2 89.2(2) . 3_567 ?
B1 O4 Rb2 88.7(3) . 1_655 ?
B1 O4 Rb3 104.4(3) . 1_455 ?
B1 O4 P1 126.9(3) . . ?
P1 O4 Rb2 92.21(17) . 1_655 ?
P1 O4 Rb2 143.85(19) . 3_567 ?
P1 O4 Rb3 92.52(17) . 1_455 ?
Rb1 O5 Rb2 90.89(9) 3_666 2_546 ?
B1 O5 Rb1 113.4(3) . 3_666 ?
B1 O5 Rb2 109.2(3) . 2_546 ?
B1 O5 B2 127.1(4) . . ?
B2 O5 Rb1 107.1(3) . 3_666 ?
B2 O5 Rb2 102.5(3) . 2_546 ?
Rb1 F1 Rb1 109.86(10) . 3_666 ?
Rb1 F1 Rb3 92.03(9) . 2_656 ?
Rb3 F1 Rb1 144.81(11) 2_656 3_666 ?
B2 F1 Rb1 96.9(3) . 3_666 ?
B2 F1 Rb1 109.9(3) . . ?
B2 F1 Rb3 101.2(3) . 2_656 ?
Rb1 F2 Rb1 118.55(10) . 3_566 ?
Rb2 F2 Rb1 104.41(10) 2_546 . ?
Rb2 F2 Rb1 133.27(11) 2_546 3_566 ?
Rb3 F2 Rb1 80.55(8) 4_465 3_566 ?
Rb3 F2 Rb1 90.55(8) 4_465 . ?
Rb3 F2 Rb2 81.59(8) 4_465 2_546 ?
B2 F2 Rb1 99.7(3) . . ?
B2 F2 Rb1 93.1(3) . 3_566 ?
B2 F2 Rb2 97.2(3) . 2_546 ?
B2 F2 Rb3 169.6(3) . 4_465 ?
Rb1 F3 Rb2 79.90(9) 4_566 2_546 ?
Rb1 F3 Rb2 102.19(10) 4_566 3_567 ?
Rb1 F3 Rb3 89.48(9) 4_566 1_455 ?
Rb2 F3 Rb2 157.34(13) 3_567 2_546 ?
Rb3 F3 Rb2 127.83(12) 1_455 2_546 ?
Rb3 F3 Rb2 74.83(9) 1_455 3_567 ?
B1 F3 Rb1 166.5(3) . 4_566 ?
B1 F3 Rb2 81.9(3) . 3_567 ?
B1 F3 Rb2 91.4(3) . 2_546 ?
B1 F3 Rb3 104.1(3) . 1_455 ?
Rb2 F4 Rb1 78.87(8) 1_655 3_666 ?
Rb2 F4 Rb1 171.95(12) 3_567 3_666 ?
Rb2 F4 Rb2 93.51(9) 1_655 3_567 ?
Rb3 F4 Rb1 81.64(8) . 3_666 ?
Rb3 F4 Rb2 99.95(9) . 1_655 ?
Rb3 F4 Rb2 97.29(9) . 3_567 ?
B1 F4 Rb1 93.5(3) . 3_666 ?
B1 F4 Rb2 103.9(3) . 1_655 ?
B1 F4 Rb2 90.9(3) . 3_567 ?
B1 F4 Rb3 154.3(3) . . ?

loop_
_geom_bond_atom_site_label_1
_geom_bond_atom_site_label_2
_geom_bond_distance
_geom_bond_site_symmetry_2
_geom_bond_publ_flag
Rb1 B2 3.568(5) 3_666 ?
Rb1 P1 3.5876(13) 3_566 ?
Rb1 O1 2.888(3) 3_566 ?
Rb1 O2 3.034(4) 3_566 ?
Rb1 O3 2.868(4) 4_575 ?
Rb1 O5 2.885(4) 3_666 ?
Rb1 F1 2.829(3) . ?
Rb1 F1 3.105(3) 3_666 ?
Rb1 F2 3.430(3) 3_566 ?
Rb1 F2 3.048(3) . ?
Rb1 F3 2.888(3) 4_565 ?
Rb1 F4 3.302(3) 3_666 ?
Rb2 B1 3.383(5) 3_567 ?
Rb2 B2 3.500(5) 2_556 ?
Rb2 O2 2.821(3) . ?
Rb2 O3 2.939(4) 1_455 ?
Rb2 O4 3.079(3) 3_567 ?
Rb2 O4 3.295(4) 1_455 ?
Rb2 O5 2.909(4) 2_556 ?
Rb2 F2 3.027(3) 2_556 ?
Rb2 F3 3.274(4) 3_567 ?
Rb2 F3 3.294(4) 2_556 ?
Rb2 F4 2.951(3) 1_455 ?
Rb2 F4 3.048(3) 3_567 ?
Rb3 B2 3.538(5) 2_646 ?
Rb3 P1 3.4434(14) 3_667 ?
Rb3 O1 2.964(3) 2_646 ?
Rb3 O2 3.174(4) 3_667 ?
Rb3 O2 2.919(3) 1_655 ?
Rb3 O3 3.055(4) 3_667 ?
Rb3 O3 3.532(4) 2_646 ?
Rb3 O4 3.203(4) 1_655 ?
Rb3 F1 2.975(3) 2_646 ?
Rb3 F2 3.014(3) 4_666 ?
Rb3 F3 3.222(4) 1_655 ?
Rb3 F4 2.898(3) . ?
B1 O4 1.446(6) . ?
B1 O5 1.400(6) . ?
B1 F3 1.426(6) . ?
B1 F4 1.421(6) . ?
B2 O1 1.458(6) . ?
B2 O5 1.417(6) . ?
B2 F1 1.423(6) . ?
B2 F2 1.419(6) . ?
P1 O1 1.574(3) . ?
P1 O2 1.487(4) . ?
P1 O3 1.482(4) . ?
P1 O4 1.581(4) . ?

loop_
_geom_torsion_atom_site_label_1
_geom_torsion_atom_site_label_2
_geom_torsion_atom_site_label_3
_geom_torsion_atom_site_label_4
_geom_torsion
_geom_torsion_site_symmetry_1
_geom_torsion_site_symmetry_2
_geom_torsion_site_symmetry_3
_geom_torsion_site_symmetry_4
_geom_torsion_publ_flag
Rb1 B1 O4 Rb2 -120.0(3) 3_666 . . 3_567 ?
Rb1 B1 O4 Rb2 -33.4(3) 3_666 . . 1_655 ?
Rb1 B1 O4 Rb3 162.8(2) 3_666 . . 1_455 ?
Rb1 B1 O4 P1 58.4(5) 3_666 . . . ?
Rb1 B1 O5 Rb2 99.7(2) 3_666 . . 2_546 ?
Rb1 B1 O5 B2 -136.8(6) 3_666 . . . ?
Rb1 B1 F3 Rb1 16.2(15) 3_666 . . 4_566 ?
Rb1 B1 F3 Rb2 125.0(3) 3_666 . . 3_567 ?
Rb1 B1 F3 Rb2 -33.2(3) 3_666 . . 2_546 ?
Rb1 B1 F3 Rb3 -162.9(2) 3_666 . . 1_455 ?
Rb1 B1 F4 Rb2 79.38(13) 3_666 . . 1_655 ?
Rb1 B1 F4 Rb2 173.21(13) 3_666 . . 3_567 ?
Rb1 B1 F4 Rb3 -77.9(6) 3_666 . . . ?
Rb1 B2 O1 Rb1 -175.4(2) 3_666 . . 3_566 ?
Rb1 B2 O1 Rb3 -101.0(2) 3_566 . . 2_656 ?
Rb1 B2 O1 Rb3 83.6(4) 3_666 . . 2_656 ?
Rb1 B2 O1 P1 134.7(5) 3_566 . . . ?
Rb1 B2 O1 P1 -40.8(6) 3_666 . . . ?
Rb1 B2 O5 Rb1 -176.75(18) 3_566 . . 3_666 ?
Rb1 B2 O5 Rb2 88.4(3) 3_566 . . 2_546 ?
Rb1 B2 O5 Rb2 -94.86(18) 3_666 . . 2_546 ?
Rb1 B2 O5 B1 -37.9(6) 3_566 . . . ?
Rb1 B2 O5 B1 138.9(5) 3_666 . . . ?
Rb1 B2 F1 Rb1 114.05(18) 3_666 . . . ?
Rb1 B2 F1 Rb1 -69.6(3) 3_566 . . . ?
Rb1 B2 F1 Rb1 176.3(2) 3_566 . . 3_666 ?
Rb1 B2 F1 Rb3 26.7(3) 3_566 . . 2_656 ?
Rb1 B2 F1 Rb3 -149.65(17) 3_666 . . 2_656 ?
Rb1 B2 F2 Rb1 -63.7(3) 3_666 . . . ?
Rb1 B2 F2 Rb1 119.66(13) 3_566 . . . ?
Rb1 B2 F2 Rb1 176.7(2) 3_666 . . 3_566 ?
Rb1 B2 F2 Rb2 -134.32(14) 3_566 . . 2_546 ?
Rb1 B2 F2 Rb2 42.3(3) 3_666 . . 2_546 ?
Rb1 B2 F2 Rb3 124.8(15) 3_666 . . 4_465 ?
Rb1 B2 F2 Rb3 -51.9(16) 3_566 . . 4_465 ?
Rb1 P1 O1 Rb3 99.85(15) 3_566 . . 2_656 ?
Rb1 P1 O1 B2 -139.5(4) 3_566 . . . ?
Rb1 P1 O2 Rb2 -97.6(4) 3_566 . . . ?
Rb1 P1 O2 Rb3 88.68(14) 3_566 . . 1_455 ?
Rb1 P1 O2 Rb3 -166.48(14) 3_566 . . 3_667 ?
Rb1 P1 O3 Rb1 15.0(8) 3_566 . . 4_576 ?
Rb1 P1 O3 Rb2 -153.18(9) 3_566 . . 1_655 ?
Rb1 P1 O3 Rb3 109.44(17) 3_566 . . 3_667 ?
Rb1 P1 O3 Rb3 -33.0(2) 3_566 . . 2_656 ?
Rb1 P1 O4 Rb2 157.79(6) 3_566 . . 1_655 ?
Rb1 P1 O4 Rb2 -115.1(3) 3_566 . . 3_567 ?
Rb1 P1 O4 Rb3 -42.41(13) 3_566 . . 1_455 ?
Rb1 P1 O4 B1 67.7(4) 3_566 . . . ?
Rb2 B1 O4 Rb2 133.2(5) 2_546 . . 3_567 ?
Rb2 B1 O4 Rb2 -86.53(9) 1_655 . . 3_567 ?
Rb2 B1 O4 Rb2 -140.3(5) 2_546 . . 1_655 ?
Rb2 B1 O4 Rb2 86.53(9) 3_567 . . 1_655 ?
Rb2 B1 O4 Rb3 -163.74(16) 1_655 . . 1_455 ?
Rb2 B1 O4 Rb3 -77.20(12) 3_567 . . 1_455 ?
Rb2 B1 O4 Rb3 56.0(6) 2_546 . . 1_455 ?
Rb2 B1 O4 P1 91.8(4) 1_655 . . . ?
Rb2 B1 O4 P1 178.4(4) 3_567 . . . ?
Rb2 B1 O4 P1 -48.4(8) 2_546 . . . ?
Rb2 B1 O5 Rb1 -99.7(2) 2_546 . . 3_666 ?
Rb2 B1 O5 Rb1 48.7(2) 1_655 . . 3_666 ?
Rb2 B1 O5 Rb2 148.42(13) 1_655 . . 2_546 ?
Rb2 B1 O5 B2 -88.1(5) 1_655 . . . ?
Rb2 B1 O5 B2 123.5(5) 2_546 . . . ?
Rb2 B1 F3 Rb1 -108.8(13) 3_567 . . 4_566 ?
Rb2 B1 F3 Rb1 -91.9(14) 1_655 . . 4_566 ?
Rb2 B1 F3 Rb1 49.4(12) 2_546 . . 4_566 ?
Rb2 B1 F3 Rb2 -141.3(6) 1_655 . . 2_546 ?
Rb2 B1 F3 Rb2 158.27(12) 2_546 . . 3_567 ?
Rb2 B1 F3 Rb2 -158.27(12) 3_567 . . 2_546 ?
Rb2 B1 F3 Rb2 17.0(6) 1_655 . . 3_567 ?
Rb2 B1 F3 Rb3 -129.67(17) 2_546 . . 1_455 ?
Rb2 B1 F3 Rb3 72.06(12) 3_567 . . 1_455 ?
Rb2 B1 F3 Rb3 89.0(6) 1_655 . . 1_455 ?
Rb2 B1 F4 Rb1 55.72(18) 2_546 . . 3_666 ?
Rb2 B1 F4 Rb1 -173.21(13) 3_567 . . 3_666 ?
Rb2 B1 F4 Rb1 -79.38(13) 1_655 . . 3_666 ?
Rb2 B1 F4 Rb2 93.83(13) 1_655 . . 3_567 ?
Rb2 B1 F4 Rb2 -93.83(13) 3_567 . . 1_655 ?
Rb2 B1 F4 Rb2 135.10(13) 2_546 . . 1_655 ?
Rb2 B1 F4 Rb2 -131.07(15) 2_546 . . 3_567 ?
Rb2 B1 F4 Rb3 -22.2(8) 2_546 . . . ?
Rb2 B1 F4 Rb3 108.9(7) 3_567 . . . ?
Rb2 B1 F4 Rb3 -157.3(7) 1_655 . . . ?
Rb2 B2 O1 Rb1 -56.4(5) 2_546 . . 3_566 ?
Rb2 B2 O1 Rb3 -157.4(4) 2_546 . . 2_656 ?
Rb2 B2 O1 P1 78.3(6) 2_546 . . . ?
Rb2 B2 O5 Rb1 94.86(18) 2_546 . . 3_666 ?
Rb2 B2 O5 B1 -126.2(5) 2_546 . . . ?
Rb2 B2 F1 Rb1 -51.6(2) 2_546 . . 3_666 ?
Rb2 B2 F1 Rb1 62.5(3) 2_546 . . . ?
Rb2 B2 F1 Rb3 158.75(14) 2_546 . . 2_656 ?
Rb2 B2 F2 Rb1 -106.03(15) 2_546 . . . ?
Rb2 B2 F2 Rb1 134.32(14) 2_546 . . 3_566 ?
Rb2 B2 F2 Rb3 82.4(16) 2_546 . . 4_465 ?
Rb2 P1 O1 Rb1 178.89(6) 1_655 . . 3_566 ?
Rb2 P1 O1 Rb3 -81.26(13) 1_655 . . 2_656 ?
Rb2 P1 O1 B2 39.4(4) 1_655 . . . ?
Rb2 P1 O2 Rb1 -179.24(13) 1_655 . . 3_566 ?
Rb2 P1 O2 Rb2 83.1(5) 1_655 . . . ?
Rb2 P1 O2 Rb3 -90.6(2) 1_655 . . 1_455 ?
Rb2 P1 O2 Rb3 14.3(3) 1_655 . . 3_667 ?
Rb2 P1 O3 Rb1 168.2(8) 1_655 . . 4_576 ?
Rb2 P1 O3 Rb3 120.18(18) 1_655 . . 2_656 ?
Rb2 P1 O3 Rb3 -97.38(18) 1_655 . . 3_667 ?
Rb2 P1 O4 Rb2 87.1(3) 1_655 . . 3_567 ?
Rb2 P1 O4 Rb3 159.80(13) 1_655 . . 1_455 ?
Rb2 P1 O4 B1 -90.1(4) 1_655 . . . ?
Rb3 B2 O1 Rb1 101.0(2) 2_656 . . 3_566 ?
Rb3 B2 O1 P1 -124.3(4) 2_656 . . . ?
Rb3 B2 O5 Rb1 -65.8(6) 2_656 . . 3_666 ?
Rb3 B2 O5 Rb2 -160.7(4) 2_656 . . 2_546 ?
Rb3 B2 O5 B1 73.1(7) 2_656 . . . ?
Rb3 B2 F1 Rb1 -96.30(18) 2_656 . . . ?
Rb3 B2 F1 Rb1 149.65(17) 2_656 . . 3_666 ?
Rb3 B2 F2 Rb1 57.5(2) 2_656 . . . ?
Rb3 B2 F2 Rb1 -62.20(17) 2_656 . . 3_566 ?
Rb3 B2 F2 Rb2 163.49(13) 2_656 . . 2_546 ?
Rb3 B2 F2 Rb3 -114.1(15) 2_656 . . 4_465 ?
Rb3 P1 O1 Rb1 -70.3(6) 3_667 . . 3_566 ?
Rb3 P1 O1 Rb1 50.25(12) 1_455 . . 3_566 ?
Rb3 P1 O1 Rb1 -99.85(15) 2_656 . . 3_566 ?
Rb3 P1 O1 Rb3 150.10(9) 1_455 . . 2_656 ?
Rb3 P1 O1 Rb3 29.5(6) 3_667 . . 2_656 ?
Rb3 P1 O1 B2 150.2(4) 3_667 . . . ?
Rb3 P1 O1 B2 -89.2(4) 1_455 . . . ?
Rb3 P1 O1 B2 120.7(4) 2_656 . . . ?
Rb3 P1 O2 Rb1 166.48(14) 3_667 . . 3_566 ?
Rb3 P1 O2 Rb1 -88.68(14) 1_455 . . 3_566 ?
Rb3 P1 O2 Rb1 51.75(13) 2_656 . . 3_566 ?
Rb3 P1 O2 Rb2 -45.9(4) 2_656 . . . ?
Rb3 P1 O2 Rb2 173.7(5) 1_455 . . . ?
Rb3 P1 O2 Rb2 68.8(4) 3_667 . . . ?
Rb3 P1 O2 Rb3 104.84(14) 1_455 . . 3_667 ?
Rb3 P1 O2 Rb3 -104.84(14) 3_667 . . 1_455 ?
Rb3 P1 O2 Rb3 140.43(9) 2_656 . . 1_455 ?
Rb3 P1 O2 Rb3 -114.72(7) 2_656 . . 3_667 ?
Rb3 P1 O3 Rb1 48.0(6) 2_656 . . 4_576 ?
Rb3 P1 O3 Rb1 -108.7(7) 1_455 . . 4_576 ?
Rb3 P1 O3 Rb1 -94.5(7) 3_667 . . 4_576 ?
Rb3 P1 O3 Rb2 83.2(3) 1_455 . . 1_655 ?
Rb3 P1 O3 Rb2 -120.18(18) 2_656 . . 1_655 ?
Rb3 P1 O3 Rb2 97.38(18) 3_667 . . 1_655 ?
Rb3 P1 O3 Rb3 142.44(13) 2_656 . . 3_667 ?
Rb3 P1 O3 Rb3 -156.6(2) 1_455 . . 2_656 ?
Rb3 P1 O3 Rb3 -142.44(13) 3_667 . . 2_656 ?
Rb3 P1 O3 Rb3 -14.2(3) 1_455 . . 3_667 ?
Rb3 P1 O4 Rb2 152.7(2) 2_656 . . 3_567 ?
Rb3 P1 O4 Rb2 -72.7(3) 1_455 . . 3_567 ?
Rb3 P1 O4 Rb2 12.3(4) 3_667 . . 3_567 ?
Rb3 P1 O4 Rb2 65.6(2) 2_656 . . 1_655 ?
Rb3 P1 O4 Rb2 -74.84(7) 3_667 . . 1_655 ?
Rb3 P1 O4 Rb2 -159.80(13) 1_455 . . 1_655 ?
Rb3 P1 O4 Rb3 -134.63(15) 2_656 . . 1_455 ?
Rb3 P1 O4 Rb3 84.96(7) 3_667 . . 1_455 ?
Rb3 P1 O4 B1 -24.5(6) 2_656 . . . ?
Rb3 P1 O4 B1 110.1(4) 1_455 . . . ?
Rb3 P1 O4 B1 -164.9(4) 3_667 . . . ?
O1 B2 O5 Rb1 -128.9(3) . . . 3_666 ?
O1 B2 O5 Rb2 136.2(3) . . . 2_546 ?
O1 B2 O5 B1 10.0(7) . . . . ?
O1 B2 F1 Rb1 131.3(3) . . . 3_666 ?
O1 B2 F1 Rb1 -114.6(3) . . . . ?
O1 B2 F1 Rb3 -18.3(4) . . . 2_656 ?
O1 B2 F2 Rb1 115.1(3) . . . . ?
O1 B2 F2 Rb1 -4.6(3) . . . 3_566 ?
O1 B2 F2 Rb2 -138.9(3) . . . 2_546 ?
O1 B2 F2 Rb3 -56.4(17) . . . 4_465 ?
O1 P1 O2 Rb1 1.5(2) . . . 3_566 ?
O1 P1 O2 Rb2 -96.2(4) . . . . ?
O1 P1 O2 Rb3 -165.01(15) . . . 3_667 ?
O1 P1 O2 Rb3 90.15(19) . . . 1_455 ?
O1 P1 O3 Rb1 71.2(7) . . . 4_576 ?
O1 P1 O3 Rb2 -97.0(2) . . . 1_655 ?
O1 P1 O3 Rb3 165.65(14) . . . 3_667 ?
O1 P1 O3 Rb3 23.20(18) . . . 2_656 ?
O1 P1 O4 Rb2 -168.7(3) . . . 3_567 ?
O1 P1 O4 Rb2 104.15(16) . . . 1_655 ?
O1 P1 O4 Rb3 -96.05(16) . . . 1_455 ?
O1 P1 O4 B1 14.1(5) . . . . ?
O2 P1 O1 Rb1 -1.6(2) . . . 3_566 ?
O2 P1 O1 Rb3 98.29(19) . . . 2_656 ?
O2 P1 O1 B2 -141.0(4) . . . . ?
O2 P1 O3 Rb1 -52.5(8) . . . 4_576 ?
O2 P1 O3 Rb2 139.30(19) . . . 1_655 ?
O2 P1 O3 Rb3 41.9(2) . . . 3_667 ?
O2 P1 O3 Rb3 -100.52(19) . . . 2_656 ?
O2 P1 O4 Rb2 -53.8(4) . . . 3_567 ?
O2 P1 O4 Rb2 -140.96(16) . . . 1_655 ?
O2 P1 O4 Rb3 18.84(19) . . . 1_455 ?
O2 P1 O4 B1 128.9(4) . . . . ?
O3 P1 O1 Rb1 -129.66(18) . . . 3_566 ?
O3 P1 O1 Rb3 -29.8(2) . . . 2_656 ?
O3 P1 O1 B2 90.9(4) . . . . ?
O3 P1 O2 Rb1 126.4(2) . . . 3_566 ?
O3 P1 O2 Rb2 28.8(5) . . . . ?
O3 P1 O2 Rb3 -40.0(2) . . . 3_667 ?
O3 P1 O2 Rb3 -144.9(2) . . . 1_455 ?
O3 P1 O4 Rb2 -13.7(2) . . . 1_655 ?
O3 P1 O4 Rb2 73.5(4) . . . 3_567 ?
O3 P1 O4 Rb3 146.15(19) . . . 1_455 ?
O3 P1 O4 B1 -103.8(4) . . . . ?
O4 B1 O5 Rb1 116.6(4) . . . 3_666 ?
O4 B1 O5 Rb2 -143.6(3) . . . 2_546 ?
O4 B1 O5 B2 -20.2(7) . . . . ?
O4 B1 F3 Rb1 -165.9(11) . . . 4_566 ?
O4 B1 F3 Rb2 144.7(3) . . . 2_546 ?
O4 B1 F3 Rb2 -57.1(3) . . . 3_567 ?
O4 B1 F3 Rb3 15.0(4) . . . 1_455 ?
O4 B1 F4 Rb1 -122.3(3) . . . 3_666 ?
O4 B1 F4 Rb2 -42.9(4) . . . 1_655 ?
O4 B1 F4 Rb2 50.9(3) . . . 3_567 ?
O4 B1 F4 Rb3 159.8(5) . . . . ?
O4 P1 O1 Rb1 113.63(19) . . . 3_566 ?
O4 P1 O1 Rb3 -146.51(18) . . . 2_656 ?
O4 P1 O1 B2 -25.8(4) . . . . ?
O4 P1 O2 Rb1 -110.36(18) . . . 3_566 ?
O4 P1 O2 Rb2 152.0(4) . . . . ?
O4 P1 O2 Rb3 -21.7(2) . . . 1_455 ?
O4 P1 O2 Rb3 83.16(17) . . . 3_667 ?
O4 P1 O3 Rb1 -175.5(6) . . . 4_576 ?
O4 P1 O3 Rb2 16.3(3) . . . 1_655 ?
O4 P1 O3 Rb3 -81.08(18) . . . 3_667 ?
O4 P1 O3 Rb3 136.47(16) . . . 2_656 ?
O5 B1 O4 Rb2 -172.8(4) . . . 3_567 ?
O5 B1 O4 Rb2 -86.3(4) . . . 1_655 ?
O5 B1 O4 Rb3 110.0(4) . . . 1_455 ?
O5 B1 O4 P1 5.5(6) . . . . ?
O5 B1 F3 Rb1 66.9(14) . . . 4_566 ?
O5 B1 F3 Rb2 17.5(4) . . . 2_546 ?
O5 B1 F3 Rb2 175.7(4) . . . 3_567 ?
O5 B1 F3 Rb3 -112.2(4) . . . 1_455 ?
O5 B1 F4 Rb1 3.7(4) . . . 3_666 ?
O5 B1 F4 Rb2 176.9(3) . . . 3_567 ?
O5 B1 F4 Rb2 83.1(4) . . . 1_655 ?
O5 B1 F4 Rb3 -74.2(8) . . . . ?
O5 B2 O1 Rb1 -118.2(4) . . . 3_566 ?
O5 B2 O1 Rb3 140.8(3) . . . 2_656 ?
O5 B2 O1 P1 16.5(6) . . . . ?
O5 B2 F1 Rb1 120.7(3) . . . . ?
O5 B2 F1 Rb1 6.7(4) . . . 3_666 ?
O5 B2 F1 Rb3 -143.0(3) . . . 2_656 ?
O5 B2 F2 Rb1 -119.5(4) . . . . ?
O5 B2 F2 Rb1 120.8(4) . . . 3_566 ?
O5 B2 F2 Rb2 -13.5(4) . . . 2_546 ?
O5 B2 F2 Rb3 68.9(17) . . . 4_465 ?
F1 B2 O1 Rb1 119.4(3) . . . 3_566 ?
F1 B2 O1 Rb3 18.4(4) . . . 2_656 ?
F1 B2 O1 P1 -105.9(4) . . . . ?
F1 B2 O5 Rb1 -7.5(4) . . . 3_666 ?
F1 B2 O5 Rb2 -102.3(3) . . . 2_546 ?
F1 B2 O5 B1 131.4(5) . . . . ?
F1 B2 F2 Rb1 -119.8(3) . . . 3_566 ?
F1 B2 F2 Rb1 -0.1(4) . . . . ?
F1 B2 F2 Rb2 105.9(3) . . . 2_546 ?
F1 B2 F2 Rb3 -171.7(14) . . . 4_465 ?
F2 B2 O1 Rb1 6.1(5) . . . 3_566 ?
F2 B2 O1 Rb3 -94.9(3) . . . 2_656 ?
F2 B2 O1 P1 140.7(3) . . . . ?
F2 B2 O5 Rb1 109.2(4) . . . 3_666 ?
F2 B2 O5 Rb2 14.3(4) . . . 2_546 ?
F2 B2 O5 B1 -111.9(5) . . . . ?
F2 B2 F1 Rb1 0.1(4) . . . . ?
F2 B2 F1 Rb1 -113.9(3) . . . 3_666 ?
F2 B2 F1 Rb3 96.4(3) . . . 2_656 ?
F3 B1 O4 Rb2 62.1(3) . . . 3_567 ?
F3 B1 O4 Rb2 148.6(3) . . . 1_655 ?
F3 B1 O4 Rb3 -15.1(4) . . . 1_455 ?
F3 B1 O4 P1 -119.5(4) . . . . ?
F3 B1 O5 Rb1 -120.8(4) . . . 3_666 ?
F3 B1 O5 Rb2 -21.1(5) . . . 2_546 ?
F3 B1 O5 B2 102.4(5) . . . . ?
F3 B1 F4 Rb1 124.1(3) . . . 3_666 ?
F3 B1 F4 Rb2 -156.6(3) . . . 1_655 ?
F3 B1 F4 Rb2 -62.7(3) . . . 3_567 ?
F3 B1 F4 Rb3 46.2(9) . . . . ?
F4 B1 O4 Rb2 36.3(3) . . . 1_655 ?
F4 B1 O4 Rb2 -50.2(3) . . . 3_567 ?
F4 B1 O4 Rb3 -127.4(3) . . . 1_455 ?
F4 B1 O4 P1 128.2(4) . . . . ?
F4 B1 O5 Rb1 -4.6(4) . . . 3_666 ?
F4 B1 O5 Rb2 95.1(3) . . . 2_546 ?
F4 B1 O5 B2 -141.4(5) . . . . ?
F4 B1 F3 Rb1 -52.1(14) . . . 4_566 ?
F4 B1 F3 Rb2 56.7(3) . . . 3_567 ?
F4 B1 F3 Rb2 -101.6(3) . . . 2_546 ?
F4 B1 F3 Rb3 128.8(3) . . . 1_455 ?
